data_4101382
loop_
_publ_author_name
'Heiden, Zachariah M'
'Rauchfuss, Thomas B'

_publ_contact_author
; 
Zachariah M. Heiden 
University of Illinois 
School of Chemical Sciences, Box 59-1 
600 South Mathews Avenue 
Urbana, Illinois  61801 
USA 

Thomas B. Rauchfuss 
University of Illinois 
School of Chemical Sciences, Box 59-1 
600 South Mathews Avenue 
Urbana, Illinois  61801 
USA 

Scott R. Wilson 
University of Illinois 
School of Chemical Sciences, Box 59-1 
505 South Mathews Avenue 
Urbana, Illinois  61801 
USA 
;
_publ_section_title
;
 Proton-induced lewis acidity of unsaturated iridium amides.
;
_journal_issue 40
_journal_name_full 'Journal of the American Chemical Society'
_journal_page_first 13048
_journal_page_last 13049
_journal_paper_doi 10.1021/ja0653831
_journal_volume 128
_journal_year 2006
_chemical_formula_moiety 'C31 H35 Ir N2 O2 S'
_chemical_formula_sum 'C31 H35 Ir N2 O2 S'
_chemical_formula_weight 691.87
_chemical_name_systematic
; 
? 
;
_space_group_IT_number 14
_symmetry_cell_setting monoclinic
_symmetry_space_group_name_Hall '-P 2ybc'
_symmetry_space_group_name_H-M 'P 1 21/c 1'
_atom_sites_solution_hydrogens geom
_atom_sites_solution_primary direct
_atom_sites_solution_secondary difmap
_audit_creation_method SHELXL-97
_audit_update_record
; 
2006-05-30   text and data added, zmh 
;
_cell_angle_alpha 90.00
_cell_angle_beta 102.234(2)
_cell_angle_gamma 90.00
_cell_formula_units_Z 4
_cell_length_a 12.1618(18)
_cell_length_b 12.818(2)
_cell_length_c 18.106(3)
_cell_measurement_reflns_used 883
_cell_measurement_temperature 193(2)
_cell_measurement_theta_max 24.75
_cell_measurement_theta_min 2.76
_cell_volume 2758.3(7)
_computing_cell_refinement 'SAINT V6.22 (Bruker, 2001)'
_computing_data_collection 'SMART V5.625 (Bruker, 2001)'
_computing_data_reduction 'SAINT V6.22 (Bruker, 2001)'
_computing_molecular_graphics 'SHELXTL V6.12 (Bruker, 2001)'
_computing_publication_material 'XCIF (Bruker, 2001)'
_computing_structure_refinement 'SHELXTL V6.12 (Bruker, 2001)'
_computing_structure_solution 'SHELXTL V6.12 (Bruker, 2001)'
_diffrn_ambient_temperature 193(2)
_diffrn_measured_fraction_theta_full 0.996
_diffrn_measured_fraction_theta_max 0.996
_diffrn_measurement_device 'Siemens Platform/CCD'
_diffrn_measurement_method 'profile data from \w scans'
_diffrn_radiation_monochromator graphite
_diffrn_radiation_source 'normal-focus sealed tube'
_diffrn_radiation_type MoK\a
_diffrn_radiation_wavelength 0.71073
_diffrn_radiation_wavelength_id g00kas
_diffrn_reflns_av_R_equivalents 0.0741
_diffrn_reflns_av_sigmaI/netI 0.0718
_diffrn_reflns_limit_h_max 14
_diffrn_reflns_limit_h_min -14
_diffrn_reflns_limit_k_max 15
_diffrn_reflns_limit_k_min -15
_diffrn_reflns_limit_l_max 21
_diffrn_reflns_limit_l_min -21
_diffrn_reflns_number 21664
_diffrn_reflns_theta_full 25.37
_diffrn_reflns_theta_max 25.37
_diffrn_reflns_theta_min 1.71
_diffrn_standards_decay_% 3.7
_diffrn_standards_interval_time 364
_diffrn_standards_number 182
_exptl_absorpt_coefficient_mu 4.947
_exptl_absorpt_correction_T_max 0.8263
_exptl_absorpt_correction_T_min 0.5650
_exptl_absorpt_correction_type integration
_exptl_absorpt_process_details 'SHELXTL/XPREP (Bruker, 2001)'
_exptl_crystal_colour yellow
_exptl_crystal_density_diffrn 1.666
_exptl_crystal_density_method 'not measured'
_exptl_crystal_description tabular
_exptl_crystal_F_000 1376
_exptl_crystal_id g00kas
_exptl_crystal_preparation
; 
The data crystal was mounted using oil (Parantone-N, Exxon) to a 
0.3 mm cryo-loop (Hampton Research) with the (-1 -1 -1) scattering planes 
roughly normal to the spindle axis. 
;
_exptl_crystal_size_max 0.12
_exptl_crystal_size_mid 0.12
_exptl_crystal_size_min 0.04
_refine_diff_density_max 1.838
_refine_diff_density_min -0.712
_refine_diff_density_rms 0.130
_refine_ls_extinction_method none
_refine_ls_goodness_of_fit_ref 0.954
_refine_ls_hydrogen_treatment noref
_refine_ls_matrix_type full
_refine_ls_number_parameters 340
_refine_ls_number_reflns 5049
_refine_ls_number_restraints 0
_refine_ls_restrained_S_all 0.954
_refine_ls_R_factor_all 0.0731
_refine_ls_R_factor_gt 0.0342
_refine_ls_shift/su_max 0.012
_refine_ls_shift/su_mean 0.000
_refine_ls_structure_factor_coef Fsqd
_refine_ls_weighting_details 'calc w=1/[\s^2^(Fo^2^)+(0.0329P)^2^+0.0000P] where P=(Fo^2^+2Fc^2^)/3'
_refine_ls_weighting_scheme calc
_refine_ls_wR_factor_gt 0.0633
_refine_ls_wR_factor_ref 0.0721
_reflns_number_gt 3373
_reflns_number_total 5049
_reflns_threshold_expression >2sigma(I)
_cod_data_source_file ja0653831si20060726_050106.cif
_cod_data_source_block g00kas
_cod_depositor_comments
;
The following automatic conversions were performed:
'_symmetry_cell_setting' value 'Monoclinic' changed to 'monoclinic'
according to '/home/saulius/struct/CIF-dictionaries/cif_core.dic'
dictionary named 'cif_core.dic' version 2.4.1 from 2010-06-29.

Automatic conversion script
Id: cif_fix_enum 1527 2010-12-29 10:47:43Z saulius 
;
_cod_original_sg_symbol_Hall '-P 2ybc '
_cod_original_sg_symbol_H-M ' P21/c '
_cod_database_code 4101382

loop_
_symmetry_equiv_pos_as_xyz
'x, y, z'
'-x, y+1/2, -z+1/2'
'-x, -y, -z'
'x, -y-1/2, z-1/2'

loop_
_atom_site_label
_atom_site_type_symbol
_atom_site_fract_x
_atom_site_fract_y
_atom_site_fract_z
_atom_site_U_iso_or_equiv
_atom_site_adp_type
_atom_site_occupancy
_atom_site_symmetry_multiplicity
_atom_site_calc_flag
_atom_site_refinement_flags
Ir1 Ir 0.67383(2) 0.815495(18) 0.216365(13) 0.03049(9) Uani 1 1 d .
S1 S 0.65872(13) 0.61647(11) 0.33374(9) 0.0338(4) Uani 1 1 d .
O1 O 0.6764(3) 0.5455(3) 0.2752(2) 0.0378(10) Uani 1 1 d .
O2 O 0.5894(3) 0.5789(3) 0.3846(2) 0.0426(11) Uani 1 1 d .
N1 N 0.6077(4) 0.7231(3) 0.2972(3) 0.0310(12) Uani 1 1 d .
N2 N 0.5406(4) 0.9084(3) 0.2405(2) 0.0307(12) Uani 1 1 d .
H2A H 0.5478 0.9769 0.2271 0.037 Uiso 1 1 calc R
H2B H 0.4717 0.8837 0.2156 0.037 Uiso 1 1 calc R
C1 C 0.7946(5) 0.6393(4) 0.3913(3) 0.0301(14) Uani 1 1 d .
C2 C 0.8874(5) 0.5879(5) 0.3777(4) 0.0498(19) Uani 1 1 d .
H2 H 0.8794 0.5398 0.3369 0.060 Uiso 1 1 calc R
C3 C 0.9920(6) 0.6056(6) 0.4229(4) 0.057(2) Uani 1 1 d .
H3 H 1.0549 0.5684 0.4130 0.069 Uiso 1 1 calc R
C4 C 1.0085(5) 0.6758(5) 0.4822(3) 0.0414(16) Uani 1 1 d .
C5 C 0.9140(6) 0.7260(5) 0.4954(3) 0.0424(17) Uani 1 1 d .
H5 H 0.9217 0.7742 0.5360 0.051 Uiso 1 1 calc R
C6 C 0.8083(6) 0.7079(5) 0.4509(3) 0.0464(19) Uani 1 1 d .
H6 H 0.7447 0.7431 0.4617 0.056 Uiso 1 1 calc R
C7 C 1.1229(6) 0.6925(5) 0.5317(4) 0.0554(19) Uani 1 1 d .
H7A H 1.1240 0.7590 0.5585 0.083 Uiso 1 1 calc R
H7B H 1.1795 0.6939 0.5004 0.083 Uiso 1 1 calc R
H7C H 1.1398 0.6355 0.5684 0.083 Uiso 1 1 calc R
C8 C 0.4106(5) 0.7548(4) 0.3126(3) 0.0312(14) Uani 1 1 d .
C9 C 0.3687(5) 0.6966(4) 0.2481(3) 0.0386(15) Uani 1 1 d .
H9 H 0.4190 0.6709 0.2187 0.046 Uiso 1 1 calc R
C10 C 0.2558(6) 0.6755(5) 0.2260(4) 0.0540(19) Uani 1 1 d .
H10 H 0.2288 0.6356 0.1816 0.065 Uiso 1 1 calc R
C11 C 0.1823(6) 0.7112(5) 0.2672(5) 0.063(2) Uani 1 1 d .
H11 H 0.1043 0.6966 0.2513 0.076 Uiso 1 1 calc R
C12 C 0.2211(6) 0.7697(6) 0.3330(4) 0.057(2) Uani 1 1 d .
H12 H 0.1702 0.7944 0.3622 0.068 Uiso 1 1 calc R
C13 C 0.3350(5) 0.7905(5) 0.3545(4) 0.0413(17) Uani 1 1 d .
H13 H 0.3621 0.8301 0.3989 0.050 Uiso 1 1 calc R
C14 C 0.7011(5) 0.8851(5) 0.1146(3) 0.0334(15) Uani 1 1 d .
C15 C 0.6135(5) 0.8090(5) 0.0908(3) 0.0334(14) Uani 1 1 d .
C16 C 0.6567(5) 0.7100(4) 0.1149(3) 0.0350(16) Uani 1 1 d .
C17 C 0.7736(5) 0.7237(5) 0.1539(3) 0.0364(16) Uani 1 1 d .
C18 C 0.8019(5) 0.8323(4) 0.1498(3) 0.0340(15) Uani 1 1 d .
C19 C 0.8550(5) 0.6356(5) 0.1789(4) 0.0490(18) Uani 1 1 d .
H19A H 0.8901 0.6153 0.1371 0.073 Uiso 1 1 calc R
H19B H 0.8146 0.5758 0.1940 0.073 Uiso 1 1 calc R
H19C H 0.9133 0.6585 0.2219 0.073 Uiso 1 1 calc R
C20 C 0.9154(5) 0.8787(5) 0.1727(4) 0.0459(17) Uani 1 1 d .
H20A H 0.9480 0.8879 0.1281 0.069 Uiso 1 1 calc R
H20B H 0.9635 0.8324 0.2088 0.069 Uiso 1 1 calc R
H20C H 0.9097 0.9467 0.1965 0.069 Uiso 1 1 calc R
C21 C 0.6918(6) 0.9989(4) 0.0929(4) 0.0437(17) Uani 1 1 d .
H21A H 0.7534 1.0378 0.1249 0.066 Uiso 1 1 calc R
H21B H 0.6196 1.0264 0.1000 0.066 Uiso 1 1 calc R
H21C H 0.6966 1.0064 0.0398 0.066 Uiso 1 1 calc R
C22 C 0.4952(5) 0.8323(5) 0.0492(3) 0.0474(18) Uani 1 1 d .
H22A H 0.4936 0.8396 -0.0049 0.071 Uiso 1 1 calc R
H22B H 0.4696 0.8974 0.0685 0.071 Uiso 1 1 calc R
H22C H 0.4455 0.7751 0.0571 0.071 Uiso 1 1 calc R
C23 C 0.5974(6) 0.6076(5) 0.1018(4) 0.0504(19) Uani 1 1 d .
H23A H 0.5162 0.6186 0.0957 0.076 Uiso 1 1 calc R
H23B H 0.6242 0.5617 0.1451 0.076 Uiso 1 1 calc R
H23C H 0.6129 0.5754 0.0560 0.076 Uiso 1 1 calc R
C24 C 0.5541(5) 0.8977(4) 0.3241(3) 0.0314(14) Uani 1 1 d .
H24 H 0.4998 0.9429 0.3439 0.038 Uiso 1 1 calc R
C25 C 0.5340(5) 0.7814(4) 0.3366(3) 0.0293(14) Uani 1 1 d .
H25 H 0.5582 0.7666 0.3919 0.035 Uiso 1 1 calc R
C26 C 0.7502(5) 0.8921(5) 0.3136(3) 0.0361(16) Uani 1 1 d .
C27 C 0.8642(5) 0.9150(5) 0.3436(4) 0.0462(18) Uani 1 1 d .
H27 H 0.9201 0.8930 0.3174 0.055 Uiso 1 1 calc R
C28 C 0.8958(6) 0.9695(6) 0.4114(4) 0.056(2) Uani 1 1 d .
H28 H 0.9733 0.9826 0.4314 0.067 Uiso 1 1 calc R
C29 C 0.8170(6) 1.0048(6) 0.4498(4) 0.054(2) Uani 1 1 d .
H29 H 0.8398 1.0441 0.4950 0.065 Uiso 1 1 calc R
C30 C 0.7058(6) 0.9832(5) 0.4229(3) 0.0429(17) Uani 1 1 d .
H30 H 0.6512 1.0056 0.4501 0.051 Uiso 1 1 calc R
C31 C 0.6727(5) 0.9282(4) 0.3555(3) 0.0339(15) Uani 1 1 d .

loop_
_atom_site_aniso_label
_atom_site_aniso_U_11
_atom_site_aniso_U_22
_atom_site_aniso_U_33
_atom_site_aniso_U_23
_atom_site_aniso_U_13
_atom_site_aniso_U_12
Ir1 0.02561(13) 0.03209(13) 0.03397(14) 0.00575(14) 0.00677(9) 0.00270(13)
S1 0.0295(9) 0.0325(9) 0.0410(10) 0.0067(7) 0.0110(8) 0.0032(7)
O1 0.034(3) 0.029(2) 0.051(3) -0.002(2) 0.010(2) 0.000(2)
O2 0.035(3) 0.041(3) 0.056(3) 0.015(2) 0.019(2) -0.002(2)
N1 0.028(3) 0.028(3) 0.040(3) 0.009(2) 0.014(2) 0.006(2)
N2 0.027(3) 0.028(3) 0.035(3) 0.006(2) 0.002(2) 0.001(2)
C1 0.031(4) 0.029(3) 0.032(4) 0.005(3) 0.011(3) 0.003(3)
C2 0.030(4) 0.064(5) 0.055(5) -0.024(4) 0.009(3) 0.001(3)
C3 0.033(4) 0.080(5) 0.060(5) -0.033(4) 0.012(4) 0.008(4)
C4 0.042(4) 0.043(4) 0.037(4) 0.001(3) 0.004(3) 0.001(3)
C5 0.058(5) 0.040(4) 0.027(4) 0.000(3) 0.005(3) 0.013(3)
C6 0.059(5) 0.048(5) 0.032(4) -0.007(3) 0.008(3) 0.025(4)
C7 0.050(5) 0.066(5) 0.050(4) -0.009(4) 0.009(4) -0.010(4)
C8 0.026(4) 0.033(3) 0.034(4) 0.001(3) 0.004(3) 0.004(3)
C9 0.034(4) 0.038(4) 0.040(4) 0.002(3) 0.000(3) 0.006(3)
C10 0.043(4) 0.054(5) 0.058(5) 0.000(4) -0.006(4) 0.010(4)
C11 0.023(4) 0.061(5) 0.094(7) 0.015(5) -0.016(4) 0.002(4)
C12 0.038(5) 0.063(5) 0.073(6) 0.009(4) 0.019(4) 0.008(4)
C13 0.034(4) 0.048(5) 0.045(4) -0.005(3) 0.016(3) 0.001(3)
C14 0.039(4) 0.037(4) 0.028(4) 0.001(3) 0.016(3) 0.000(3)
C15 0.036(4) 0.036(3) 0.031(3) 0.002(3) 0.013(3) 0.003(3)
C16 0.037(4) 0.036(4) 0.035(4) 0.003(3) 0.012(3) -0.004(3)
C17 0.035(4) 0.035(4) 0.044(4) 0.005(3) 0.022(3) 0.005(3)
C18 0.033(4) 0.037(4) 0.037(4) 0.010(3) 0.019(3) 0.010(3)
C19 0.041(4) 0.040(4) 0.071(5) 0.010(4) 0.022(4) 0.008(3)
C20 0.035(4) 0.048(4) 0.056(5) 0.005(4) 0.014(3) -0.005(3)
C21 0.050(4) 0.038(4) 0.046(4) 0.012(3) 0.016(3) 0.005(3)
C22 0.041(4) 0.069(5) 0.029(4) 0.001(3) 0.002(3) 0.001(4)
C23 0.061(5) 0.047(4) 0.045(4) -0.009(3) 0.013(4) -0.014(4)
C24 0.027(4) 0.034(3) 0.034(4) 0.002(3) 0.008(3) 0.005(3)
C25 0.028(3) 0.033(3) 0.028(3) 0.005(3) 0.011(3) 0.006(3)
C26 0.034(4) 0.040(4) 0.031(4) 0.013(3) 0.000(3) 0.000(3)
C27 0.030(4) 0.067(5) 0.038(4) 0.018(4) 0.001(3) -0.003(3)
C28 0.041(5) 0.078(6) 0.040(5) 0.019(4) -0.010(4) -0.007(4)
C29 0.058(5) 0.065(5) 0.033(4) -0.003(3) -0.004(4) -0.003(4)
C30 0.046(5) 0.046(4) 0.035(4) 0.000(3) 0.005(3) -0.003(3)
C31 0.036(4) 0.029(3) 0.035(4) 0.004(3) 0.003(3) -0.004(3)

loop_
_atom_type_symbol
_atom_type_description
_atom_type_scat_dispersion_real
_atom_type_scat_dispersion_imag
_atom_type_scat_source
C C 0.0033 0.0016 'International Tables Vol C Tables 4.2.6.8 and 6.1.1.4'
H H 0.0000 0.0000 'International Tables Vol C Tables 4.2.6.8 and 6.1.1.4'
N N 0.0061 0.0033 'International Tables Vol C Tables 4.2.6.8 and 6.1.1.4'
O O 0.0106 0.0060 'International Tables Vol C Tables 4.2.6.8 and 6.1.1.4'
S S 0.1246 0.1234 'International Tables Vol C Tables 4.2.6.8 and 6.1.1.4'
Ir Ir -1.4442 7.9887 'International Tables Vol C Tables 4.2.6.8 and 6.1.1.4'

loop_
_exptl_crystal_face_index_h
_exptl_crystal_face_index_k
_exptl_crystal_face_index_l
_exptl_crystal_face_perp_dist
-1.00 0.00 0.00 0.0200
1.00 0.00 0.00 0.0200
0.00 0.00 -1.00 0.0600
0.00 0.00 1.00 0.0600
0.00 1.00 0.00 0.0600
0.00 -1.00 0.00 0.0600

loop_
_geom_angle_atom_site_label_1
_geom_angle_atom_site_label_2
_geom_angle_atom_site_label_3
_geom_angle
C26 Ir1 N2 77.4(2)
C26 Ir1 C14 114.5(2)
N2 Ir1 C14 102.0(2)
C26 Ir1 N1 81.2(2)
N2 Ir1 N1 76.07(17)
C14 Ir1 N1 163.6(2)
C26 Ir1 C17 120.2(3)
N2 Ir1 C17 160.6(2)
C14 Ir1 C17 64.6(2)
N1 Ir1 C17 112.6(2)
C26 Ir1 C18 100.4(2)
N2 Ir1 C18 136.45(18)
C14 Ir1 C18 38.7(2)
N1 Ir1 C18 147.30(19)
C17 Ir1 C18 38.7(2)
C26 Ir1 C15 151.5(2)
N2 Ir1 C15 97.45(19)
C14 Ir1 C15 38.4(2)
N1 Ir1 C15 125.3(2)
C17 Ir1 C15 63.3(2)
C18 Ir1 C15 63.9(2)
C26 Ir1 C16 158.5(2)
N2 Ir1 C16 124.0(2)
C14 Ir1 C16 63.4(2)
N1 Ir1 C16 103.83(19)
C17 Ir1 C16 38.4(2)
C18 Ir1 C16 64.0(2)
C15 Ir1 C16 36.53(19)
O1 S1 O2 116.8(2)
O1 S1 N1 110.0(2)
O2 S1 N1 108.7(2)
O1 S1 C1 105.6(3)
O2 S1 C1 105.9(3)
N1 S1 C1 109.5(3)
C25 N1 S1 117.5(4)
C25 N1 Ir1 113.8(3)
S1 N1 Ir1 125.8(3)
C24 N2 Ir1 103.4(3)
C24 N2 H2A 111.1
Ir1 N2 H2A 111.1
C24 N2 H2B 111.1
Ir1 N2 H2B 111.1
H2A N2 H2B 109.0
C2 C1 C6 118.8(6)
C2 C1 S1 120.8(5)
C6 C1 S1 120.4(5)
C1 C2 C3 120.2(6)
C1 C2 H2 119.9
C3 C2 H2 119.9
C2 C3 C4 122.2(6)
C2 C3 H3 118.9
C4 C3 H3 118.9
C5 C4 C3 116.6(6)
C5 C4 C7 122.1(6)
C3 C4 C7 121.3(6)
C4 C5 C6 121.8(6)
C4 C5 H5 119.1
C6 C5 H5 119.1
C1 C6 C5 120.4(6)
C1 C6 H6 119.8
C5 C6 H6 119.8
C4 C7 H7A 109.5
C4 C7 H7B 109.5
H7A C7 H7B 109.5
C4 C7 H7C 109.5
H7A C7 H7C 109.5
H7B C7 H7C 109.5
C13 C8 C9 118.0(6)
C13 C8 C25 120.1(5)
C9 C8 C25 122.0(5)
C10 C9 C8 121.1(6)
C10 C9 H9 119.4
C8 C9 H9 119.4
C11 C10 C9 120.4(7)
C11 C10 H10 119.8
C9 C10 H10 119.8
C10 C11 C12 120.3(7)
C10 C11 H11 119.8
C12 C11 H11 119.8
C13 C12 C11 118.6(7)
C13 C12 H12 120.7
C11 C12 H12 120.7
C12 C13 C8 121.6(6)
C12 C13 H13 119.2
C8 C13 H13 119.2
C18 C14 C15 108.8(5)
C18 C14 C21 125.8(6)
C15 C14 C21 124.6(6)
C18 C14 Ir1 72.1(3)
C15 C14 Ir1 74.7(3)
C21 C14 Ir1 127.7(4)
C16 C15 C14 108.3(5)
C16 C15 C22 126.0(6)
C14 C15 C22 125.6(6)
C16 C15 Ir1 72.4(3)
C14 C15 Ir1 67.0(3)
C22 C15 Ir1 125.0(4)
C15 C16 C17 107.6(5)
C15 C16 C23 127.4(6)
C17 C16 C23 124.9(5)
C15 C16 Ir1 71.1(3)
C17 C16 Ir1 67.7(3)
C23 C16 Ir1 128.0(4)
C18 C17 C16 108.1(5)
C18 C17 C19 126.2(6)
C16 C17 C19 124.5(5)
C18 C17 Ir1 70.7(3)
C16 C17 Ir1 73.9(3)
C19 C17 Ir1 130.9(4)
C14 C18 C17 106.8(5)
C14 C18 C20 126.6(5)
C17 C18 C20 126.4(5)
C14 C18 Ir1 69.3(3)
C17 C18 Ir1 70.6(3)
C20 C18 Ir1 128.3(4)
C17 C19 H19A 109.5
C17 C19 H19B 109.5
H19A C19 H19B 109.5
C17 C19 H19C 109.5
H19A C19 H19C 109.5
H19B C19 H19C 109.5
C18 C20 H20A 109.5
C18 C20 H20B 109.5
H20A C20 H20B 109.5
C18 C20 H20C 109.5
H20A C20 H20C 109.5
H20B C20 H20C 109.5
C14 C21 H21A 109.5
C14 C21 H21B 109.5
H21A C21 H21B 109.5
C14 C21 H21C 109.5
H21A C21 H21C 109.5
H21B C21 H21C 109.5
C15 C22 H22A 109.5
C15 C22 H22B 109.5
H22A C22 H22B 109.5
C15 C22 H22C 109.5
H22A C22 H22C 109.5
H22B C22 H22C 109.5
C16 C23 H23A 109.5
C16 C23 H23B 109.5
H23A C23 H23B 109.5
C16 C23 H23C 109.5
H23A C23 H23C 109.5
H23B C23 H23C 109.5
C31 C24 N2 104.6(5)
C31 C24 C25 111.8(5)
N2 C24 C25 104.6(4)
C31 C24 H24 111.8
N2 C24 H24 111.8
C25 C24 H24 111.8
N1 C25 C8 114.7(5)
N1 C25 C24 106.9(4)
C8 C25 C24 110.9(4)
N1 C25 H25 108.1
C8 C25 H25 108.1
C24 C25 H25 108.1
C31 C26 C27 116.1(6)
C31 C26 Ir1 112.7(4)
C27 C26 Ir1 131.2(5)
C28 C27 C26 120.6(6)
C28 C27 H27 119.7
C26 C27 H27 119.7
C29 C28 C27 121.3(7)
C29 C28 H28 119.4
C27 C28 H28 119.4
C30 C29 C28 119.8(7)
C30 C29 H29 120.1
C28 C29 H29 120.1
C29 C30 C31 119.7(6)
C29 C30 H30 120.2
C31 C30 H30 120.2
C30 C31 C26 122.5(6)
C30 C31 C24 123.0(6)
C26 C31 C24 114.4(5)

loop_
_geom_bond_atom_site_label_1
_geom_bond_atom_site_label_2
_geom_bond_distance
Ir1 C26 2.057(6)
Ir1 N2 2.130(4)
Ir1 C14 2.136(6)
Ir1 N1 2.165(4)
Ir1 C17 2.172(6)
Ir1 C18 2.173(6)
Ir1 C15 2.238(6)
Ir1 C16 2.255(6)
S1 O1 1.447(4)
S1 O2 1.457(4)
S1 N1 1.587(4)
S1 C1 1.782(6)
N1 C25 1.464(7)
N2 C24 1.493(7)
N2 H2A 0.9200
N2 H2B 0.9200
C1 C2 1.373(8)
C1 C6 1.375(8)
C2 C3 1.379(8)
C2 H2 0.9500
C3 C4 1.382(8)
C3 H3 0.9500
C4 C5 1.382(9)
C4 C7 1.501(8)
C5 C6 1.384(9)
C5 H5 0.9500
C6 H6 0.9500
C7 H7A 0.9800
C7 H7B 0.9800
C7 H7C 0.9800
C8 C13 1.387(8)
C8 C9 1.389(8)
C8 C25 1.510(8)
C9 C10 1.374(9)
C9 H9 0.9500
C10 C11 1.360(10)
C10 H10 0.9500
C11 C12 1.401(10)
C11 H11 0.9500
C12 C13 1.384(9)
C12 H12 0.9500
C13 H13 0.9500
C14 C18 1.428(8)
C14 C15 1.441(8)
C14 C21 1.508(7)
C15 C16 1.408(7)
C15 C22 1.505(8)
C16 C17 1.458(8)
C16 C23 1.491(8)
C17 C18 1.440(8)
C17 C19 1.506(8)
C18 C20 1.479(8)
C19 H19A 0.9800
C19 H19B 0.9800
C19 H19C 0.9800
C20 H20A 0.9800
C20 H20B 0.9800
C20 H20C 0.9800
C21 H21A 0.9800
C21 H21B 0.9800
C21 H21C 0.9800
C22 H22A 0.9800
C22 H22B 0.9800
C22 H22C 0.9800
C23 H23A 0.9800
C23 H23B 0.9800
C23 H23C 0.9800
C24 C31 1.486(8)
C24 C25 1.535(7)
C24 H24 1.0000
C25 H25 1.0000
C26 C31 1.407(8)
C26 C27 1.409(8)
C27 C28 1.393(9)
C27 H27 0.9500
C28 C29 1.375(9)
C28 H28 0.9500
C29 C30 1.365(9)
C29 H29 0.9500
C30 C31 1.394(8)
C30 H30 0.9500
